data_7043017
loop_
_publ_author_name
'Hill, Anthony'
'Ward, Jas S.'

_publ_section_title
;
 Synthetic and Structural Studies of Phosphine Coordinated Boronium Salts
;
_journal_name_full 'Dalton Trans.'
_journal_paper_doi 10.1039/C7DT01023K
_journal_year 2017
_chemical_compound_source 'Research School of Chemistry'
_chemical_formula_moiety 'C41 H41 B1 O1 P3, As1 F6'
_chemical_formula_sum 'C41 H41 As B F6 O P3'
_chemical_formula_weight 842.42
_space_group_IT_number 14
_symmetry_cell_setting monoclinic
_symmetry_space_group_name_Hall '-P 2yn'
_symmetry_space_group_name_H-M 'P 1 21/n 1'
_atom_sites_solution_hydrogens difmap
_atom_sites_solution_primary other
_audit_creation_date 13-09-19
_audit_creation_method CRYSTALS_ver_14.23
_audit_update_record
;
2017-02-03 deposited with the CCDC.
2017-05-12 downloaded from the CCDC.
;
_cell_angle_alpha 90
_cell_angle_beta 95.4493(13)
_cell_angle_gamma 90
_cell_formula_units_Z 4
_cell_length_a 12.7639(3)
_cell_length_b 21.4218(5)
_cell_length_c 14.4115(2)
_cell_measurement_reflns_used 39007
_cell_measurement_temperature 200
_cell_measurement_theta_max 25
_cell_measurement_theta_min 2.55
_cell_volume 3922.67(14)
_computing_cell_refinement 'DENZO/SCALEPACK (Otwinowski & Minor, 1997)'
_computing_data_collection 'COLLECT (Nonius, 2001).'
_computing_data_reduction 'DENZO/SCALEPACK (Otwinowski & Minor, 1997)'
_computing_molecular_graphics 'Ortep-3 for windows (Farrugia, 1997)'
_computing_publication_material 'CRYSTALS (Betteridge et al., 2003)'
_computing_structure_refinement 'CRYSTALS (Betteridge et al., 2003)'
_computing_structure_solution 'Superflip (Palatinus & Chapuis, 2007)'
_diffrn_ambient_temperature 200
_diffrn_measured_fraction_theta_full 0.999
_diffrn_measured_fraction_theta_max 0.999
_diffrn_measurement_device Area
_diffrn_measurement_device_type 'Nonius KappaCCD'
_diffrn_measurement_method \w
_diffrn_radiation_monochromator graphite
_diffrn_radiation_type 'Mo K\a'
_diffrn_radiation_wavelength 0.71073
_diffrn_reflns_av_R_equivalents 0.084
_diffrn_reflns_limit_h_max 15
_diffrn_reflns_limit_h_min -15
_diffrn_reflns_limit_k_max 25
_diffrn_reflns_limit_k_min -25
_diffrn_reflns_limit_l_max 17
_diffrn_reflns_limit_l_min -17
_diffrn_reflns_number 58122
_diffrn_reflns_theta_full 25.025
_diffrn_reflns_theta_max 25.025
_diffrn_reflns_theta_min 2.787
_diffrn_standards_number 0
_exptl_absorpt_coefficient_mu 1.050
_exptl_absorpt_correction_T_max 0.922
_exptl_absorpt_correction_T_min 0.879
_exptl_absorpt_correction_type multi-scan
_exptl_absorpt_process_details
;
multi-scan from symmetry-related measurements 
 Sortav (Blessing 1995)
;
_exptl_crystal_colour colourless
_exptl_crystal_density_diffrn 1.426
_exptl_crystal_density_method 'not measured'
_exptl_crystal_description prism
_exptl_crystal_F_000 1728
_exptl_crystal_size_max 0.280
_exptl_crystal_size_mid 0.130
_exptl_crystal_size_min 0.080
_refine_diff_density_max 1.12
_refine_diff_density_min -0.70
_refine_ls_extinction_method None
_refine_ls_goodness_of_fit_ref 0.9475
_refine_ls_hydrogen_treatment constr
_refine_ls_matrix_type full
_refine_ls_number_parameters 478
_refine_ls_number_reflns 6919
_refine_ls_number_restraints 201
_refine_ls_R_factor_all 0.0783
_refine_ls_R_factor_gt 0.0518
_refine_ls_shift/su_max 0.0015747
_refine_ls_shift/su_mean 0.0000327
_refine_ls_structure_factor_coef Fsqd
_refine_ls_weighting_details
;
 Method= Modified Sheldrick 
 w=1/[\s^2^(F^2^) + ( 0.07P)^2^ + 5.45P] 
 ,where P=(max(Fo^2^,0) + 2Fc^2^)/3 
;
_refine_ls_weighting_scheme calc
_refine_ls_wR_factor_all 0.1347
_refine_ls_wR_factor_gt 0.1224
_refine_ls_wR_factor_ref 0.1347
_reflns_limit_h_max 15
_reflns_limit_h_min -15
_reflns_limit_k_max 25
_reflns_limit_k_min 0
_reflns_limit_l_max 17
_reflns_limit_l_min 0
_reflns_number_gt 4974
_reflns_number_total 6921
_reflns_threshold_expression I>2.0\s(I)
_oxford_diffrn_Wilson_B_factor 3.45
_oxford_diffrn_Wilson_scale 43.07
_oxford_refine_ls_r_factor_ref 0.0783
_oxford_refine_ls_scale 0.16982(10)
_oxford_reflns_number_all 6919
_oxford_reflns_threshold_expression_ref I>-10.0\s(I)
_oxford_structure_analysis_title 'jas134 At 9:26 on 19/ 9'
_cod_data_source_file c7dt01023k2.cif
_cod_data_source_block jas134
_cod_depositor_comments
;
The following automatic conversions were performed:

'_atom_sites_solution_primary' value 'Other' changed to 'other'
according to
/home/data/users/saulius/crontab/automatic-downloads/rss-feeds/RSC/lib/dictionaries/cif_core.dic
dictionary named 'cif_core.dic' version 2.4.2 from 2011-04-26.

Automatic conversion script
Id: cif_fix_values 4973 2017-02-22 13:04:09Z antanas 
;
_cod_original_sg_symbol_H-M 'P 21/n '
_cod_original_formula_sum 'C41 H41 As1 B1 F6 O1 P3'
_cod_database_code 7043017

loop_
_symmetry_equiv_pos_as_xyz
x,y,z
-x,-y,-z
x+1/2,-y+1/2,z+1/2
-x+1/2,y+1/2,-z+1/2

loop_
_atom_site_label
_atom_site_type_symbol
_atom_site_fract_x
_atom_site_fract_y
_atom_site_fract_z
_atom_site_U_iso_or_equiv
_atom_site_occupancy
_atom_site_adp_type
_atom_site_refinement_flags_posn
As1 As 0.38114(4) 0.60629(2) 1.20550(3) 0.0469 1.0000 Uani .
B1 B 0.6197(4) 0.7580(2) 0.8040(3) 0.0412 1.0000 Uani .
F1 F 0.4260(4) 0.57004(19) 1.1146(2) 0.1238 1.0000 Uani .
F2 F 0.3663(3) 0.67193(18) 1.1412(3) 0.1258 1.0000 Uani .
F3 F 0.5095(2) 0.62527(16) 1.2416(2) 0.0912 1.0000 Uani .
F4 F 0.3434(3) 0.6425(2) 1.3002(3) 0.1397 1.0000 Uani .
F5 F 0.4007(3) 0.54087(16) 1.2711(2) 0.1018 1.0000 Uani .
F6 F 0.2566(3) 0.5882(2) 1.1735(3) 0.1223 1.0000 Uani .
O1 O 0.2471(2) 0.64311(13) 0.8247(2) 0.0527 1.0000 Uani .
P1 P 0.29297(8) 0.58015(5) 0.81502(7) 0.0380 1.0000 Uani D
P2 P 0.63290(8) 0.67940(5) 0.74226(6) 0.0368 1.0000 Uani D
P3 P 0.56337(8) 0.74600(5) 0.92211(7) 0.0384 1.0000 Uani D
C1 C 0.4212(3) 0.56940(17) 0.8802(2) 0.0377 1.0000 Uani D
C2 C 0.5287(3) 0.62731(17) 0.7708(2) 0.0369 1.0000 Uani D
C3 C 0.4710(3) 0.68124(17) 0.9166(2) 0.0387 1.0000 Uani D
C4 C 0.5090(3) 0.61918(16) 0.8743(2) 0.0354 1.0000 Uani D
C5 C 0.6078(3) 0.59431(19) 0.9321(3) 0.0434 1.0000 Uani D
C11 C 0.3080(3) 0.56016(17) 0.6946(3) 0.0401 1.0000 Uani D
C12 C 0.2661(3) 0.60122(18) 0.6253(3) 0.0474 1.0000 Uani D
C13 C 0.2814(3) 0.5896(2) 0.5327(3) 0.0583 1.0000 Uani D
C14 C 0.3363(3) 0.5381(2) 0.5089(3) 0.0627 1.0000 Uani D
C15 C 0.3764(3) 0.4969(2) 0.5765(3) 0.0598 1.0000 Uani D
C16 C 0.3625(3) 0.50789(18) 0.6694(3) 0.0488 1.0000 Uani D
C21 C 0.2151(3) 0.51877(18) 0.8603(3) 0.0435 1.0000 Uani D
C22 C 0.1685(3) 0.47103(19) 0.8055(3) 0.0585 1.0000 Uani D
C23 C 0.1032(3) 0.4285(2) 0.8427(4) 0.0773 1.0000 Uani D
C24 C 0.0852(3) 0.4315(2) 0.9348(4) 0.0793 1.0000 Uani D
C25 C 0.1317(3) 0.4779(3) 0.9899(4) 0.0767 1.0000 Uani D
C26 C 0.1954(3) 0.5220(2) 0.9529(3) 0.0612 1.0000 Uani D
C31 C 0.6087(3) 0.69436(17) 0.6187(3) 0.0404 1.0000 Uani D
C32 C 0.6485(3) 0.7481(2) 0.5820(3) 0.0511 1.0000 Uani D
C33 C 0.6305(3) 0.7611(2) 0.4875(3) 0.0617 1.0000 Uani D
C34 C 0.5711(3) 0.7203(2) 0.4303(3) 0.0664 1.0000 Uani D
C35 C 0.5299(3) 0.6671(2) 0.4656(3) 0.0599 1.0000 Uani D
C36 C 0.5499(3) 0.65367(19) 0.5596(3) 0.0511 1.0000 Uani D
C41 C 0.7591(3) 0.64098(18) 0.7565(2) 0.0405 1.0000 Uani D
C42 C 0.8498(3) 0.6769(2) 0.7711(3) 0.0602 1.0000 Uani D
C43 C 0.9478(4) 0.6484(3) 0.7731(3) 0.0778 1.0000 Uani D
C44 C 0.9552(4) 0.5852(3) 0.7613(3) 0.0740 1.0000 Uani D
C45 C 0.8658(4) 0.5491(2) 0.7467(2) 0.0647 1.0000 Uani D
C46 C 0.7680(3) 0.5770(2) 0.7437(2) 0.0500 1.0000 Uani D
C51 C 0.4892(3) 0.81517(18) 0.9442(2) 0.0415 1.0000 Uani D
C52 C 0.3999(3) 0.8143(2) 0.9918(3) 0.0643 1.0000 Uani D
C53 C 0.3474(4) 0.8694(2) 1.0071(3) 0.0752 1.0000 Uani D
C54 C 0.3831(4) 0.9247(2) 0.9771(3) 0.0669 1.0000 Uani D
C55 C 0.4712(4) 0.9267(2) 0.9285(3) 0.0619 1.0000 Uani D
C56 C 0.5240(3) 0.8722(2) 0.9118(3) 0.0535 1.0000 Uani D
C61 C 0.6597(3) 0.73668(16) 1.0214(3) 0.0416 1.0000 Uani D
C62 C 0.6266(4) 0.72529(18) 1.1092(3) 0.0572 1.0000 Uani D
C63 C 0.7005(4) 0.71922(17) 1.1857(3) 0.0677 1.0000 Uani D
C64 C 0.8058(4) 0.72414(16) 1.1752(3) 0.0629 1.0000 Uani D
C65 C 0.8386(4) 0.73440(16) 1.0884(4) 0.0617 1.0000 Uani D
C66 C 0.7660(3) 0.74111(16) 1.0114(3) 0.0504 1.0000 Uani D
H1 H 0.5514 0.7826 0.7591 0.0646 1.0000 Uiso R
H2 H 0.6980 0.7884 0.8138 0.0640 1.0000 Uiso R
H11 H 0.4077 0.5664 0.9448 0.0452 1.0000 Uiso DR
H12 H 0.4494 0.5293 0.8604 0.0457 1.0000 Uiso DR
H21 H 0.5430 0.5864 0.7458 0.0428 1.0000 Uiso DR
H22 H 0.4641 0.6449 0.7386 0.0432 1.0000 Uiso DR
H31 H 0.4534 0.6725 0.9799 0.0464 1.0000 Uiso DR
H32 H 0.4072 0.6947 0.8790 0.0462 1.0000 Uiso DR
H51 H 0.6256 0.5542 0.9077 0.0640 1.0000 Uiso DR
H52 H 0.6658 0.6219 0.9274 0.0641 1.0000 Uiso DR
H53 H 0.5941 0.5897 0.9966 0.0636 1.0000 Uiso DR
H121 H 0.2268 0.6362 0.6418 0.0586 1.0000 Uiso DR
H131 H 0.2535 0.6168 0.4862 0.0686 1.0000 Uiso DR
H141 H 0.3467 0.5311 0.4459 0.0735 1.0000 Uiso DR
H151 H 0.4131 0.4614 0.5597 0.0734 1.0000 Uiso DR
H161 H 0.3898 0.4796 0.7154 0.0584 1.0000 Uiso DR
H221 H 0.1823 0.4684 0.7429 0.0698 1.0000 Uiso DR
H231 H 0.0687 0.3974 0.8058 0.0915 1.0000 Uiso DR
H241 H 0.0421 0.4017 0.9601 0.0913 1.0000 Uiso DR
H251 H 0.1199 0.4800 1.0532 0.0902 1.0000 Uiso DR
H261 H 0.2262 0.5542 0.9898 0.0747 1.0000 Uiso DR
H321 H 0.6874 0.7760 0.6215 0.0605 1.0000 Uiso DR
H331 H 0.6585 0.7977 0.4626 0.0731 1.0000 Uiso DR
H341 H 0.5577 0.7291 0.3665 0.0756 1.0000 Uiso DR
H351 H 0.4889 0.6399 0.4259 0.0704 1.0000 Uiso DR
H361 H 0.5237 0.6168 0.5842 0.0601 1.0000 Uiso DR
H421 H 0.8442 0.7201 0.7796 0.0705 1.0000 Uiso DR
H431 H 1.0101 0.6721 0.7830 0.0893 1.0000 Uiso DR
H441 H 1.0223 0.5666 0.7640 0.0845 1.0000 Uiso DR
H451 H 0.8716 0.5053 0.7374 0.0776 1.0000 Uiso DR
H461 H 0.7074 0.5525 0.7341 0.0596 1.0000 Uiso DR
H521 H 0.3746 0.7762 1.0126 0.0765 1.0000 Uiso DR
H531 H 0.2863 0.8683 1.0384 0.0876 1.0000 Uiso DR
H541 H 0.3472 0.9618 0.9881 0.0796 1.0000 Uiso DR
H551 H 0.4952 0.9652 0.9069 0.0736 1.0000 Uiso DR
H561 H 0.5842 0.8734 0.8779 0.0643 1.0000 Uiso DR
H621 H 0.5533 0.7213 1.1163 0.0674 1.0000 Uiso DR
H631 H 0.6786 0.7115 1.2445 0.0805 1.0000 Uiso DR
H641 H 0.8556 0.7211 1.2271 0.0745 1.0000 Uiso DR
H651 H 0.9117 0.7371 1.0821 0.0742 1.0000 Uiso DR
H661 H 0.7892 0.7493 0.9515 0.0604 1.0000 Uiso DR

loop_
_atom_site_aniso_label
_atom_site_aniso_U_11
_atom_site_aniso_U_22
_atom_site_aniso_U_33
_atom_site_aniso_U_23
_atom_site_aniso_U_13
_atom_site_aniso_U_12
As1 0.0553(3) 0.0447(3) 0.0407(2) -0.00074(18) 0.00420(18) 0.0062(2)
B1 0.044(3) 0.039(2) 0.041(2) -0.0041(19) 0.0076(19) -0.001(2)
F1 0.168(4) 0.138(3) 0.065(2) -0.028(2) 0.011(2) 0.062(3)
F2 0.104(3) 0.102(3) 0.173(4) 0.081(3) 0.024(3) 0.036(2)
F3 0.068(2) 0.089(2) 0.114(3) 0.0164(19) -0.0090(17) -0.0071(17)
F4 0.134(3) 0.195(5) 0.086(2) -0.059(3) -0.011(2) 0.083(3)
F5 0.090(2) 0.096(2) 0.118(3) 0.060(2) 0.007(2) 0.0006(19)
F6 0.073(2) 0.160(4) 0.126(3) 0.039(3) -0.029(2) -0.033(2)
O1 0.0556(18) 0.0474(17) 0.0544(17) -0.0052(13) 0.0009(14) 0.0073(14)
P1 0.0374(5) 0.0387(5) 0.0377(5) -0.0006(4) 0.0019(4) 0.0013(4)
P2 0.0355(5) 0.0389(5) 0.0363(5) -0.0012(4) 0.0045(4) -0.0005(4)
P3 0.0365(5) 0.0393(5) 0.0393(5) -0.0052(4) 0.0036(4) 0.0009(4)
C1 0.037(2) 0.040(2) 0.0359(19) 0.0015(16) 0.0025(15) -0.0017(17)
C2 0.037(2) 0.037(2) 0.0361(19) -0.0007(15) 0.0038(15) -0.0015(16)
C3 0.039(2) 0.043(2) 0.0339(19) -0.0035(16) 0.0018(16) 0.0013(17)
C4 0.036(2) 0.037(2) 0.0330(19) -0.0001(15) 0.0010(15) 0.0001(16)
C5 0.040(2) 0.050(2) 0.040(2) 0.0016(17) 0.0014(17) 0.0025(18)
C11 0.039(2) 0.040(2) 0.040(2) -0.0006(16) 0.0007(16) -0.0032(17)
C12 0.050(2) 0.046(2) 0.044(2) -0.0010(18) -0.0060(18) -0.0022(19)
C13 0.069(3) 0.062(3) 0.041(2) 0.007(2) -0.009(2) -0.015(2)
C14 0.071(3) 0.078(4) 0.040(2) -0.011(2) 0.008(2) -0.024(3)
C15 0.065(3) 0.060(3) 0.056(3) -0.016(2) 0.013(2) -0.003(2)
C16 0.049(2) 0.048(2) 0.049(2) -0.0021(19) -0.0001(19) 0.002(2)
C21 0.034(2) 0.048(2) 0.048(2) 0.0050(18) 0.0030(17) 0.0013(18)
C22 0.060(3) 0.044(3) 0.072(3) -0.002(2) 0.012(2) -0.006(2)
C23 0.079(4) 0.056(3) 0.100(4) -0.001(3) 0.021(3) -0.018(3)
C24 0.067(4) 0.069(4) 0.106(5) 0.026(3) 0.026(3) -0.007(3)
C25 0.057(3) 0.110(5) 0.064(3) 0.029(3) 0.014(3) -0.001(3)
C26 0.044(3) 0.086(4) 0.053(3) 0.006(2) 0.002(2) -0.007(2)
C31 0.039(2) 0.044(2) 0.039(2) 0.0023(17) 0.0070(17) 0.0032(17)
C32 0.048(2) 0.059(3) 0.048(2) 0.002(2) 0.0083(19) -0.004(2)
C33 0.069(3) 0.064(3) 0.054(3) 0.015(2) 0.017(2) -0.002(3)
C34 0.085(4) 0.076(3) 0.040(2) 0.006(2) 0.011(2) 0.011(3)
C35 0.078(3) 0.061(3) 0.040(2) -0.004(2) 0.002(2) -0.001(2)
C36 0.063(3) 0.050(2) 0.041(2) -0.0026(18) 0.007(2) -0.001(2)
C41 0.039(2) 0.045(2) 0.038(2) -0.0025(16) 0.0053(16) 0.0003(17)
C42 0.042(3) 0.064(3) 0.074(3) -0.021(2) 0.004(2) -0.003(2)
C43 0.036(3) 0.096(4) 0.100(4) -0.028(3) 0.002(3) -0.002(3)
C44 0.047(3) 0.094(4) 0.080(4) -0.005(3) 0.001(2) 0.024(3)
C45 0.063(3) 0.061(3) 0.072(3) 0.005(2) 0.017(3) 0.019(3)
C46 0.046(2) 0.050(2) 0.055(2) 0.002(2) 0.0100(19) 0.003(2)
C51 0.040(2) 0.041(2) 0.043(2) -0.0073(17) 0.0041(17) -0.0004(17)
C52 0.063(3) 0.055(3) 0.080(3) -0.003(2) 0.030(3) 0.003(2)
C53 0.067(3) 0.064(3) 0.101(4) -0.010(3) 0.038(3) 0.011(3)
C54 0.066(3) 0.051(3) 0.086(4) -0.011(3) 0.016(3) 0.013(2)
C55 0.063(3) 0.045(3) 0.078(3) 0.000(2) 0.005(2) 0.005(2)
C56 0.051(3) 0.049(3) 0.062(3) -0.004(2) 0.011(2) 0.004(2)
C61 0.040(2) 0.039(2) 0.045(2) -0.0080(16) -0.0013(17) 0.0029(17)
C62 0.048(3) 0.078(3) 0.045(2) -0.002(2) 0.001(2) -0.004(2)
C63 0.069(3) 0.090(4) 0.044(3) 0.000(2) 0.000(2) 0.000(3)
C64 0.056(3) 0.065(3) 0.062(3) -0.004(2) -0.019(2) 0.000(2)
C65 0.042(2) 0.063(3) 0.078(3) -0.007(2) -0.007(2) -0.003(2)
C66 0.045(2) 0.048(2) 0.058(3) -0.0039(19) 0.004(2) -0.0024(19)

loop_
_atom_type_symbol
_atom_type_scat_dispersion_real
_atom_type_scat_dispersion_imag
_atom_type_scat_Cromer_Mann_a1
_atom_type_scat_Cromer_Mann_b1
_atom_type_scat_Cromer_Mann_a2
_atom_type_scat_Cromer_Mann_b2
_atom_type_scat_Cromer_Mann_a3
_atom_type_scat_Cromer_Mann_b3
_atom_type_scat_Cromer_Mann_a4
_atom_type_scat_Cromer_Mann_b4
_atom_type_scat_Cromer_Mann_c
_atom_type_scat_source
C 0.0033 0.0016 2.3100 20.8439 1.0200 10.2075 1.5886 0.5687 0.8650 51.6512 0.2156 'International Tables Vol C 4.2.6.8 and 6.1.1.4'
H 0.0000 0.0000 0.4930 10.5109 0.3229 26.1257 0.1402 3.1424 0.0408 57.7998 0.0030 'International Tables Vol C 4.2.6.8 and 6.1.1.4'
As 0.0499 2.0058 16.6723 2.6345 6.0701 0.2647 3.4313 12.9479 4.2779 47.7972 2.5310 'International Tables Vol C 4.2.6.8 and 6.1.1.4'
B 0.0013 0.0007 2.0545 23.2185 1.3326 1.0210 1.0979 60.3498 0.7068 0.1403 -0.1932 'International Tables Vol C 4.2.6.8 and 6.1.1.4'
F 0.0171 0.0103 3.5392 10.2825 2.6412 4.2944 1.5170 0.2615 1.0243 26.1476 0.2776 'International Tables Vol C 4.2.6.8 and 6.1.1.4'
O 0.0106 0.0060 3.0485 13.2771 2.2868 5.7011 1.5463 0.3239 0.8670 32.9089 0.2508 'International Tables Vol C 4.2.6.8 and 6.1.1.4'
P 0.1023 0.0942 6.4345 1.9067 4.1791 27.1570 1.7800 0.5260 1.4908 68.1645 1.1149 'International Tables Vol C 4.2.6.8 and 6.1.1.4'

loop_
_geom_angle_atom_site_label_1
_geom_angle_atom_site_label_2
_geom_angle_atom_site_label_3
_geom_angle
_geom_angle_publ_flag
F1 As1 F2 89.2(2) yes
F1 As1 F3 87.7(2) yes
F2 As1 F3 91.35(18) yes
F1 As1 F4 176.6(2) yes
F2 As1 F4 92.0(2) yes
F3 As1 F4 89.0(2) yes
F1 As1 F5 90.6(2) yes
F2 As1 F5 177.95(18) yes
F3 As1 F5 86.60(16) yes
F4 As1 F5 88.1(2) yes
F1 As1 F6 93.7(2) yes
F2 As1 F6 89.3(2) yes
F3 As1 F6 178.51(19) yes
F4 As1 F6 89.6(2) yes
F5 As1 F6 92.77(18) yes
P2 B1 P3 110.5(2) yes
P2 B1 H1 103.5 no
P3 B1 H1 103.3 no
P2 B1 H2 115.1 no
P3 B1 H2 110.4 no
H1 B1 H2 113.3 no
O1 P1 C1 114.21(17) yes
O1 P1 C11 112.52(17) yes
C1 P1 C11 106.96(17) yes
O1 P1 C21 113.12(17) yes
C1 P1 C21 102.66(16) yes
C11 P1 C21 106.59(17) yes
B1 P2 C2 109.65(18) yes
B1 P2 C31 106.68(18) yes
C2 P2 C31 105.79(17) yes
B1 P2 C41 117.67(19) yes
C2 P2 C41 111.08(18) yes
C31 P2 C41 105.11(15) yes
B1 P3 C3 110.99(18) yes
B1 P3 C51 107.04(19) yes
C3 P3 C51 106.60(17) yes
B1 P3 C61 115.6(2) yes
C3 P3 C61 109.87(17) yes
C51 P3 C61 106.25(16) yes
P1 C1 C4 120.1(3) yes
P1 C1 H11 105.8 no
C4 C1 H11 107.1 no
P1 C1 H12 107.2 no
C4 C1 H12 107.3 no
H11 C1 H12 109.0 no
P2 C2 C4 118.6(2) yes
P2 C2 H21 107.7 no
C4 C2 H21 108.0 no
P2 C2 H22 104.9 no
C4 C2 H22 107.0 no
H21 C2 H22 110.5 no
P3 C3 C4 116.3(3) yes
P3 C3 H31 108.1 no
C4 C3 H31 108.0 no
P3 C3 H32 107.6 no
C4 C3 H32 107.9 no
H31 C3 H32 108.6 no
C2 C4 C1 108.3(3) yes
C2 C4 C3 111.5(3) yes
C1 C4 C3 108.1(3) yes
C2 C4 C5 111.1(3) yes
C1 C4 C5 106.9(3) yes
C3 C4 C5 110.7(3) yes
C4 C5 H51 108.7 no
C4 C5 H52 110.4 no
H51 C5 H52 108.3 no
C4 C5 H53 110.0 no
H51 C5 H53 109.3 no
H52 C5 H53 110.1 no
P1 C11 C12 117.8(3) yes
P1 C11 C16 122.9(3) yes
C12 C11 C16 119.3(4) yes
C11 C12 C13 119.5(4) yes
C11 C12 H121 119.7 no
C13 C12 H121 120.7 no
C12 C13 C14 120.6(4) yes
C12 C13 H131 119.9 no
C14 C13 H131 119.6 no
C13 C14 C15 120.3(4) yes
C13 C14 H141 119.6 no
C15 C14 H141 120.2 no
C14 C15 C16 120.0(4) yes
C14 C15 H151 119.9 no
C16 C15 H151 120.1 no
C15 C16 C11 120.3(4) yes
C15 C16 H161 119.9 no
C11 C16 H161 119.8 no
P1 C21 C22 123.4(3) yes
P1 C21 C26 118.0(3) yes
C22 C21 C26 118.5(4) yes
C21 C22 C23 120.5(5) yes
C21 C22 H221 118.8 no
C23 C22 H221 120.7 no
C22 C23 C24 120.6(5) yes
C22 C23 H231 121.3 no
C24 C23 H231 118.1 no
C23 C24 C25 119.4(5) yes
C23 C24 H241 120.1 no
C25 C24 H241 120.4 no
C24 C25 C26 120.5(5) yes
C24 C25 H251 119.7 no
C26 C25 H251 119.8 no
C25 C26 C21 120.4(5) yes
C25 C26 H261 120.9 no
C21 C26 H261 118.7 no
P2 C31 C32 119.3(3) yes
P2 C31 C36 121.7(3) yes
C32 C31 C36 119.0(4) yes
C31 C32 C33 120.6(4) yes
C31 C32 H321 119.4 no
C33 C32 H321 120.0 no
C32 C33 C34 119.5(4) yes
C32 C33 H331 120.3 no
C34 C33 H331 120.2 no
C33 C34 C35 120.8(4) yes
C33 C34 H341 119.8 no
C35 C34 H341 119.3 no
C34 C35 C36 119.6(4) yes
C34 C35 H351 120.0 no
C36 C35 H351 120.4 no
C31 C36 C35 120.5(4) yes
C31 C36 H361 119.1 no
C35 C36 H361 120.3 no
P2 C41 C42 119.2(3) yes
P2 C41 C46 121.2(3) yes
C42 C41 C46 119.2(4) yes
C41 C42 C43 119.7(4) yes
C41 C42 H421 119.5 no
C43 C42 H421 120.8 no
C42 C43 C44 120.3(5) yes
C42 C43 H431 120.7 no
C44 C43 H431 119.0 no
C43 C44 C45 120.6(5) yes
C43 C44 H441 119.1 no
C45 C44 H441 120.2 no
C44 C45 C46 119.6(5) yes
C44 C45 H451 120.1 no
C46 C45 H451 120.3 no
C41 C46 C45 120.6(4) yes
C41 C46 H461 119.8 no
C45 C46 H461 119.6 no
P3 C51 C52 123.2(3) yes
P3 C51 C56 118.1(3) yes
C52 C51 C56 118.7(4) yes
C51 C52 C53 120.1(4) yes
C51 C52 H521 119.6 no
C53 C52 H521 120.3 no
C52 C53 C54 120.7(4) yes
C52 C53 H531 119.6 no
C54 C53 H531 119.6 no
C53 C54 C55 120.2(4) yes
C53 C54 H541 120.2 no
C55 C54 H541 119.5 no
C54 C55 C56 119.7(4) yes
C54 C55 H551 120.0 no
C56 C55 H551 120.3 no
C51 C56 C55 120.4(4) yes
C51 C56 H561 119.7 no
C55 C56 H561 119.9 no
P3 C61 C62 119.8(3) yes
P3 C61 C66 120.7(3) yes
C62 C61 C66 119.5(4) yes
C61 C62 C63 119.7(4) yes
C61 C62 H621 119.9 no
C63 C62 H621 120.4 no
C62 C63 C64 120.4(4) yes
C62 C63 H631 119.9 no
C64 C63 H631 119.7 no
C63 C64 C65 120.0(4) yes
C63 C64 H641 120.3 no
C65 C64 H641 119.7 no
C64 C65 C66 120.5(4) yes
C64 C65 H651 119.0 no
C66 C65 H651 120.4 no
C65 C66 C61 119.9(4) yes
C65 C66 H661 120.2 no
C61 C66 H661 119.9 no

loop_
_geom_bond_atom_site_label_1
_geom_bond_atom_site_label_2
_geom_bond_distance
_geom_bond_publ_flag
As1 F1 1.670(3) yes
As1 F2 1.685(3) yes
As1 F3 1.720(3) yes
As1 F4 1.679(3) yes
As1 F5 1.696(3) yes
As1 F6 1.659(3) yes
B1 P2 1.919(4) yes
B1 P3 1.926(4) yes
B1 H1 1.161 no
B1 H2 1.190 no
O1 P1 1.482(3) yes
P1 C1 1.822(4) yes
P1 C11 1.816(4) yes
P1 C21 1.807(4) yes
P2 C2 1.812(4) yes
P2 C31 1.807(4) yes
P2 C41 1.804(4) yes
P3 C3 1.817(4) yes
P3 C51 1.803(4) yes
P3 C61 1.807(4) yes
C1 C4 1.555(5) yes
C1 H11 0.964 no
C1 H12 0.984 no
C2 C4 1.547(5) yes
C2 H21 0.971 no
C2 H22 0.983 no
C3 C4 1.559(5) yes
C3 H31 0.978 no
C3 H32 0.978 no
C4 C5 1.539(5) yes
C5 H51 0.963 no
C5 H52 0.956 no
C5 H53 0.966 no
C11 C12 1.398(5) yes
C11 C16 1.384(5) yes
C12 C13 1.390(6) yes
C12 H121 0.944 no
C13 C14 1.366(7) yes
C13 H131 0.934 no
C14 C15 1.378(7) yes
C14 H141 0.942 no
C15 C16 1.387(6) yes
C15 H151 0.936 no
C16 H161 0.941 no
C21 C22 1.391(6) yes
C21 C26 1.382(6) yes
C22 C23 1.377(6) yes
C22 H221 0.937 no
C23 C24 1.370(7) yes
C23 H231 0.936 no
C24 C25 1.372(8) yes
C24 H241 0.940 no
C25 C26 1.385(7) yes
C25 H251 0.939 no
C26 H261 0.936 no
C31 C32 1.384(5) yes
C31 C36 1.388(6) yes
C32 C33 1.386(6) yes
C32 H321 0.935 no
C33 C34 1.378(7) yes
C33 H331 0.948 no
C34 C35 1.372(7) yes
C34 H341 0.938 no
C35 C36 1.385(6) yes
C35 H351 0.941 no
C36 H361 0.941 no
C41 C42 1.389(6) yes
C41 C46 1.389(6) yes
C42 C43 1.389(6) yes
C42 H421 0.939 no
C43 C44 1.367(7) yes
C43 H431 0.944 no
C44 C45 1.378(7) yes
C44 H441 0.943 no
C45 C46 1.381(6) yes
C45 H451 0.950 no
C46 H461 0.934 no
C51 C52 1.385(6) yes
C51 C56 1.395(6) yes
C52 C53 1.384(6) yes
C52 H521 0.939 no
C53 C54 1.356(7) yes
C53 H531 0.937 no
C54 C55 1.382(7) yes
C54 H541 0.938 no
C55 C56 1.382(6) yes
C55 H551 0.942 no
C56 H561 0.949 no
C61 C62 1.393(6) yes
C61 C66 1.382(5) yes
C62 C63 1.388(6) yes
C62 H621 0.955 no
C63 C64 1.371(7) yes
C63 H631 0.933 no
C64 C65 1.374(7) yes
C64 H641 0.937 no
C65 C66 1.385(6) yes
C65 H651 0.948 no
C66 H661 0.954 no

loop_
_geom_hbond_atom_site_label_D
_geom_hbond_atom_site_label_H
_geom_hbond_atom_site_label_A
_geom_hbond_angle_DHA
_geom_hbond_distance_DH
_geom_hbond_distance_HA
_geom_hbond_distance_DA
_geom_hbond_publ_flag
C3 H32 O1 133.00 0.978 2.388 3.142(6) yes
